data_4070740
loop_
_publ_author_name
'Braunschweig, Holger'
'Leech, Ralph'
'Rais, Daniela'
'Radacki, Krzysztof'
'Uttinger, Katharina'

_publ_section_title
;
 Conversion oftrans-Bromoboryl Platinum Complexes into theircis-Analogues
 upon Treatment with Chelating Bisphosphines
;
_journal_issue 3
_journal_name_full Organometallics
_journal_page_first 418
_journal_paper_doi 10.1021/om700976t
_journal_volume 27
_journal_year 2008
_chemical_formula_moiety 'C36 H57 B Br2 Fe P2 Pt'
_chemical_formula_sum 'C36 H57 B Br2 Fe P2 Pt'
_chemical_formula_weight 973.33
_chemical_name_common
;
?
;
_chemical_name_systematic
; 
?
;
_space_group_IT_number 14
_symmetry_cell_setting monoclinic
_symmetry_space_group_name_Hall '-P 2ybc'
_symmetry_space_group_name_H-M 'P 1 21/c 1'
_atom_sites_solution_hydrogens geom
_atom_sites_solution_primary direct
_atom_sites_solution_secondary difmap
_audit_creation_method SHELXL-97
_cell_angle_alpha 90.00
_cell_angle_beta 92.097(3)
_cell_angle_gamma 90.00
_cell_formula_units_Z 4
_cell_length_a 12.1129(8)
_cell_length_b 14.2546(9)
_cell_length_c 21.6898(15)
_cell_measurement_reflns_used 9416
_cell_measurement_temperature 98(2)
_cell_measurement_theta_max 31.45
_cell_measurement_theta_min 2.36
_cell_volume 3742.6(4)
_computing_cell_refinement 'Saint+ ver. 7.12A (Bruker AXS)'
_computing_data_collection 'APEX2 ver. 1.0-27 (Bruker AXS)'
_computing_data_reduction 'Saint+ ver. 7.12A (Bruker AXS)'
_computing_molecular_graphics 'XP ver. 5.1 (Bruker AXS, 1998)'
_computing_publication_material 'SHELXL-97 (Sheldrick, 1997)'
_computing_structure_refinement 'SHELXL-97 (Sheldrick, 1997)'
_computing_structure_solution 'SHELXS-97 (Sheldrick, 1990)'
_diffrn_ambient_temperature 98(2)
_diffrn_measured_fraction_theta_full 1.000
_diffrn_measured_fraction_theta_max 0.905
_diffrn_measurement_device_type 'CCD area detector'
_diffrn_measurement_method 'phi and omega scans'
_diffrn_radiation_monochromator 'multi-layer mirror'
_diffrn_radiation_source 'rotating anode'
_diffrn_radiation_type MoK\a
_diffrn_radiation_wavelength 0.71073
_diffrn_reflns_av_R_equivalents 0.0622
_diffrn_reflns_av_sigmaI/netI 0.0264
_diffrn_reflns_limit_h_max 18
_diffrn_reflns_limit_h_min -17
_diffrn_reflns_limit_k_max 19
_diffrn_reflns_limit_k_min -20
_diffrn_reflns_limit_l_max 29
_diffrn_reflns_limit_l_min -31
_diffrn_reflns_number 230802
_diffrn_reflns_theta_full 26.00
_diffrn_reflns_theta_max 31.94
_diffrn_reflns_theta_min 1.68
_exptl_absorpt_coefficient_mu 6.366
_exptl_absorpt_correction_T_max 0.3368
_exptl_absorpt_correction_T_min 0.2130
_exptl_absorpt_correction_type multi-scan
_exptl_absorpt_process_details 'Sadabs 2004/1 (Brucker Nonius 2004)'
_exptl_crystal_colour yellow
_exptl_crystal_density_diffrn 1.727
_exptl_crystal_density_method 'not measured'
_exptl_crystal_description block
_exptl_crystal_F_000 1928
_exptl_crystal_size_max 0.29
_exptl_crystal_size_mid 0.28
_exptl_crystal_size_min 0.17
_refine_diff_density_max 3.550
_refine_diff_density_min -1.817
_refine_diff_density_rms 0.161
_refine_ls_extinction_method none
_refine_ls_goodness_of_fit_ref 1.131
_refine_ls_hydrogen_treatment constr
_refine_ls_matrix_type full
_refine_ls_number_parameters 388
_refine_ls_number_reflns 11695
_refine_ls_number_restraints 0
_refine_ls_restrained_S_all 1.131
_refine_ls_R_factor_all 0.0422
_refine_ls_R_factor_gt 0.0297
_refine_ls_shift/su_max 0.001
_refine_ls_shift/su_mean 0.000
_refine_ls_structure_factor_coef Fsqd
_refine_ls_weighting_details 'calc w=1/[\s^2^(Fo^2^)+(0.0326P)^2^+9.9767P] where P=(Fo^2^+2Fc^2^)/3'
_refine_ls_weighting_scheme calc
_refine_ls_wR_factor_gt 0.0695
_refine_ls_wR_factor_ref 0.0772
_reflns_number_gt 10097
_reflns_number_total 11695
_reflns_threshold_expression >2sigma(I)
_cod_data_source_file om700976t-file003.cif
_cod_data_source_block kr167
_cod_depositor_comments
;
The following automatic conversions were performed:

'_symmetry_cell_setting' value 'Monoclinic' changed to 'monoclinic'
according to /home/saulius/struct/CIF-dictionaries/cif_core.dic
dictionary named 'cif_core.dic' version 2.4.1 from 2010-06-29.

Automatic conversion script
Id: cif_fix_values 1715 2011-07-08 13:25:40Z adriana 
;
_cod_original_sg_symbol_H-M P2(1)/c
_cod_database_code 4070740

loop_
_symmetry_equiv_pos_as_xyz
'x, y, z'
'-x, y+1/2, -z+1/2'
'-x, -y, -z'
'x, -y-1/2, z-1/2'

loop_
_atom_site_label
_atom_site_type_symbol
_atom_site_fract_x
_atom_site_fract_y
_atom_site_fract_z
_atom_site_U_iso_or_equiv
_atom_site_adp_type
_atom_site_occupancy
_atom_site_symmetry_multiplicity
_atom_site_calc_flag
_atom_site_refinement_flags
Pt1 Pt 0.325754(8) 0.326019(7) 0.179390(5) 0.01266(4) Uani 1 1 d .
Br1 Br 0.45815(2) 0.45106(2) 0.152056(16) 0.02210(7) Uani 1 1 d .
P1 P 0.20149(6) 0.22029(5) 0.20523(4) 0.01316(14) Uani 1 1 d .
P2 P 0.46132(6) 0.23094(5) 0.23040(4) 0.01631(15) Uani 1 1 d .
C1 C 0.2678(2) 0.1318(2) 0.25654(15) 0.0183(6) Uani 1 1 d .
H1A H 0.2591 0.1510 0.3000 0.022 Uiso 1 1 calc R
H1B H 0.2296 0.0710 0.2503 0.022 Uiso 1 1 calc R
C2 C 0.3915(2) 0.1187(2) 0.24512(16) 0.0192(6) Uani 1 1 d .
H2A H 0.3999 0.0767 0.2093 0.023 Uiso 1 1 calc R
H2B H 0.4276 0.0882 0.2816 0.023 Uiso 1 1 calc R
C11 C 0.1369(2) 0.1509(2) 0.14232(15) 0.0163(6) Uani 1 1 d .
H11A H 0.1068 0.0924 0.1608 0.020 Uiso 1 1 calc R
C12 C 0.2247(3) 0.1218(2) 0.09673(16) 0.0199(6) Uani 1 1 d .
H12A H 0.2598 0.1788 0.0802 0.024 Uiso 1 1 calc R
H12B H 0.2827 0.0847 0.1189 0.024 Uiso 1 1 calc R
C13 C 0.1759(3) 0.0640(2) 0.04330(16) 0.0239(7) Uani 1 1 d .
H13A H 0.2342 0.0499 0.0138 0.029 Uiso 1 1 calc R
H13B H 0.1477 0.0037 0.0591 0.029 Uiso 1 1 calc R
C14 C 0.0821(3) 0.1173(3) 0.01032(16) 0.0253(7) Uani 1 1 d .
H14A H 0.1117 0.1749 -0.0085 0.030 Uiso 1 1 calc R
H14B H 0.0494 0.0778 -0.0232 0.030 Uiso 1 1 calc R
C15 C -0.0071(3) 0.1437(2) 0.05477(16) 0.0210(6) Uani 1 1 d .
H15A H -0.0411 0.0859 0.0708 0.025 Uiso 1 1 calc R
H15B H -0.0655 0.1801 0.0325 0.025 Uiso 1 1 calc R
C16 C 0.0405(2) 0.2018(2) 0.10869(15) 0.0176(6) Uani 1 1 d .
H16A H -0.0183 0.2143 0.1381 0.021 Uiso 1 1 calc R
H16B H 0.0666 0.2629 0.0931 0.021 Uiso 1 1 calc R
C21 C 0.0885(2) 0.2675(2) 0.24988(14) 0.0154(5) Uani 1 1 d .
H21A H 0.0419 0.3068 0.2209 0.019 Uiso 1 1 calc R
C22 C 0.0119(2) 0.1930(2) 0.27666(15) 0.0180(6) Uani 1 1 d .
H22A H -0.0192 0.1532 0.2429 0.022 Uiso 1 1 calc R
H22B H 0.0547 0.1524 0.3058 0.022 Uiso 1 1 calc R
C23 C -0.0819(3) 0.2404(3) 0.31026(17) 0.0236(7) Uani 1 1 d .
H23A H -0.1285 0.1918 0.3291 0.028 Uiso 1 1 calc R
H23B H -0.1288 0.2761 0.2802 0.028 Uiso 1 1 calc R
C24 C -0.0370(3) 0.3068(3) 0.36061(17) 0.0262(7) Uani 1 1 d .
H24A H -0.0994 0.3386 0.3803 0.031 Uiso 1 1 calc R
H24B H 0.0041 0.2703 0.3927 0.031 Uiso 1 1 calc R
C25 C 0.0393(3) 0.3803(2) 0.33387(17) 0.0240(7) Uani 1 1 d .
H25A H 0.0698 0.4207 0.3675 0.029 Uiso 1 1 calc R
H25B H -0.0033 0.4205 0.3044 0.029 Uiso 1 1 calc R
C26 C 0.1338(3) 0.3333(2) 0.30096(15) 0.0191(6) Uani 1 1 d .
H26A H 0.1798 0.2969 0.3311 0.023 Uiso 1 1 calc R
H26B H 0.1810 0.3818 0.2827 0.023 Uiso 1 1 calc R
C31 C 0.5247(3) 0.2652(2) 0.30541(16) 0.0209(6) Uani 1 1 d .
H31A H 0.5625 0.2089 0.3239 0.025 Uiso 1 1 calc R
C32 C 0.4354(3) 0.2974(3) 0.34940(16) 0.0244(7) Uani 1 1 d .
H32A H 0.3931 0.3499 0.3303 0.029 Uiso 1 1 calc R
H32B H 0.3834 0.2451 0.3561 0.029 Uiso 1 1 calc R
C33 C 0.4865(4) 0.3289(3) 0.41146(18) 0.0313(8) Uani 1 1 d .
H33A H 0.5221 0.2746 0.4326 0.038 Uiso 1 1 calc R
H33B H 0.4277 0.3527 0.4379 0.038 Uiso 1 1 calc R
C34 C 0.5724(3) 0.4060(3) 0.40259(19) 0.0327(8) Uani 1 1 d .
H34A H 0.5357 0.4623 0.3846 0.039 Uiso 1 1 calc R
H34B H 0.6064 0.4237 0.4431 0.039 Uiso 1 1 calc R
C35 C 0.6610(3) 0.3728(3) 0.36054(19) 0.0310(8) Uani 1 1 d .
H35A H 0.7013 0.3194 0.3800 0.037 Uiso 1 1 calc R
H35B H 0.7146 0.4241 0.3544 0.037 Uiso 1 1 calc R
C36 C 0.6111(3) 0.3422(3) 0.29811(18) 0.0258(7) Uani 1 1 d .
H36A H 0.6705 0.3188 0.2720 0.031 Uiso 1 1 calc R
H36B H 0.5762 0.3969 0.2771 0.031 Uiso 1 1 calc R
C41 C 0.5802(2) 0.1987(2) 0.18412(16) 0.0199(6) Uani 1 1 d .
H41A H 0.6261 0.2566 0.1802 0.024 Uiso 1 1 calc R
C42 C 0.6551(3) 0.1237(2) 0.21433(17) 0.0237(7) Uani 1 1 d .
H42A H 0.6845 0.1470 0.2547 0.028 Uiso 1 1 calc R
H42B H 0.6112 0.0665 0.2218 0.028 Uiso 1 1 calc R
C43 C 0.7512(3) 0.0992(3) 0.17359(19) 0.0290(8) Uani 1 1 d .
H43A H 0.7987 0.1551 0.1690 0.035 Uiso 1 1 calc R
H43B H 0.7964 0.0491 0.1936 0.035 Uiso 1 1 calc R
C44 C 0.7098(3) 0.0666(3) 0.1110(2) 0.0307(8) Uani 1 1 d .
H44A H 0.6663 0.0084 0.1153 0.037 Uiso 1 1 calc R
H44B H 0.7735 0.0523 0.0852 0.037 Uiso 1 1 calc R
C45 C 0.6381(3) 0.1415(3) 0.07937(19) 0.0336(8) Uani 1 1 d .
H45A H 0.6088 0.1170 0.0393 0.040 Uiso 1 1 calc R
H45B H 0.6841 0.1972 0.0710 0.040 Uiso 1 1 calc R
C46 C 0.5414(3) 0.1709(3) 0.11880(17) 0.0259(7) Uani 1 1 d .
H46A H 0.5024 0.2246 0.0989 0.031 Uiso 1 1 calc R
H46B H 0.4884 0.1183 0.1210 0.031 Uiso 1 1 calc R
B1 B 0.2129(3) 0.3981(2) 0.12535(17) 0.0160(6) Uani 1 1 d .
Br2 Br 0.10082(3) 0.48081(2) 0.162172(15) 0.02282(7) Uani 1 1 d .
Fe1 Fe 0.23497(4) 0.50614(3) -0.00115(2) 0.02164(10) Uani 1 1 d .
C51 C 0.2043(2) 0.3940(2) 0.05436(15) 0.0164(6) Uani 1 1 d .
C52 C 0.2922(3) 0.3719(2) 0.01388(16) 0.0223(6) Uani 1 1 d .
H52A H 0.3649 0.3534 0.0264 0.027 Uiso 1 1 calc R
C53 C 0.2516(4) 0.3825(3) -0.04822(17) 0.0320(8) Uani 1 1 d .
H53A H 0.2929 0.3733 -0.0841 0.038 Uiso 1 1 calc R
C54 C 0.1384(3) 0.4092(3) -0.04718(17) 0.0299(8) Uani 1 1 d .
H54A H 0.0908 0.4197 -0.0823 0.036 Uiso 1 1 calc R
C55 C 0.1090(3) 0.4174(2) 0.01522(16) 0.0209(6) Uani 1 1 d .
H55A H 0.0385 0.4352 0.0290 0.025 Uiso 1 1 calc R
C56 C 0.2864(3) 0.6146(2) 0.0543(2) 0.0332(9) Uani 1 1 d .
H56A H 0.2985 0.6120 0.0978 0.040 Uiso 1 1 calc R
C57 C 0.3656(3) 0.5961(3) 0.0100(3) 0.0442(12) Uani 1 1 d .
H57A H 0.4405 0.5792 0.0184 0.053 Uiso 1 1 calc R
C58 C 0.3143(4) 0.6071(3) -0.0493(3) 0.0506(14) Uani 1 1 d .
H58A H 0.3489 0.5988 -0.0875 0.061 Uiso 1 1 calc R
C59 C 0.2018(4) 0.6327(3) -0.0418(2) 0.0391(10) Uani 1 1 d .
H59A H 0.1479 0.6441 -0.0739 0.047 Uiso 1 1 calc R
C60 C 0.1856(3) 0.6378(2) 0.0230(2) 0.0292(8) Uani 1 1 d .
H60A H 0.1186 0.6541 0.0418 0.035 Uiso 1 1 calc R

loop_
_atom_site_aniso_label
_atom_site_aniso_U_11
_atom_site_aniso_U_22
_atom_site_aniso_U_33
_atom_site_aniso_U_23
_atom_site_aniso_U_13
_atom_site_aniso_U_12
Pt1 0.00965(5) 0.01171(6) 0.01638(6) -0.00007(4) -0.00293(4) -0.00013(3)
Br1 0.01616(13) 0.02134(15) 0.02868(17) -0.00055(12) -0.00063(11) -0.00791(11)
P1 0.0108(3) 0.0122(3) 0.0162(4) 0.0002(3) -0.0033(2) 0.0002(2)
P2 0.0117(3) 0.0144(4) 0.0224(4) 0.0001(3) -0.0055(3) 0.0006(3)
C1 0.0156(13) 0.0162(14) 0.0228(16) 0.0052(12) -0.0033(11) 0.0001(10)
C2 0.0169(13) 0.0131(14) 0.0272(17) 0.0031(12) -0.0061(11) 0.0012(10)
C11 0.0145(12) 0.0119(13) 0.0221(15) 0.0017(11) -0.0048(11) -0.0020(10)
C12 0.0164(13) 0.0188(15) 0.0243(16) -0.0056(12) -0.0044(11) 0.0023(11)
C13 0.0257(16) 0.0225(16) 0.0232(17) -0.0086(13) -0.0042(13) 0.0032(12)
C14 0.0299(17) 0.0236(17) 0.0218(17) -0.0043(13) -0.0083(13) -0.0010(13)
C15 0.0181(14) 0.0198(15) 0.0242(16) 0.0006(13) -0.0100(12) -0.0035(11)
C16 0.0144(12) 0.0166(14) 0.0212(15) -0.0003(12) -0.0050(11) -0.0006(10)
C21 0.0145(12) 0.0139(13) 0.0179(14) 0.0013(11) -0.0007(10) -0.0007(10)
C22 0.0171(13) 0.0163(14) 0.0205(15) 0.0017(12) -0.0005(11) -0.0029(11)
C23 0.0165(14) 0.0270(17) 0.0276(17) 0.0009(14) 0.0042(12) -0.0026(12)
C24 0.0246(16) 0.0283(18) 0.0262(18) -0.0029(14) 0.0067(13) -0.0020(13)
C25 0.0238(15) 0.0210(16) 0.0274(18) -0.0055(13) 0.0047(13) -0.0017(12)
C26 0.0200(14) 0.0169(14) 0.0202(15) -0.0019(12) 0.0008(11) -0.0044(11)
C31 0.0168(13) 0.0200(15) 0.0252(16) -0.0016(12) -0.0090(11) 0.0015(11)
C32 0.0239(15) 0.0273(17) 0.0216(17) -0.0008(14) -0.0041(12) -0.0030(13)
C33 0.041(2) 0.0294(19) 0.0236(18) -0.0025(15) -0.0045(15) -0.0037(15)
C34 0.041(2) 0.0260(18) 0.030(2) -0.0050(15) -0.0128(16) -0.0022(15)
C35 0.0285(17) 0.0237(17) 0.039(2) -0.0018(15) -0.0164(15) -0.0025(14)
C36 0.0179(14) 0.0261(17) 0.0328(19) -0.0050(14) -0.0083(13) -0.0005(12)
C41 0.0141(13) 0.0182(14) 0.0273(17) -0.0015(12) -0.0013(11) 0.0019(11)
C42 0.0150(13) 0.0234(16) 0.0323(19) 0.0010(14) -0.0027(12) 0.0041(11)
C43 0.0143(14) 0.0246(17) 0.048(2) -0.0047(16) 0.0016(14) 0.0018(12)
C44 0.0213(15) 0.0274(18) 0.044(2) -0.0086(16) 0.0073(15) 0.0015(13)
C45 0.0332(19) 0.036(2) 0.032(2) -0.0050(17) 0.0073(15) 0.0017(16)
C46 0.0245(16) 0.0253(17) 0.0277(18) -0.0028(14) -0.0034(13) 0.0047(13)
B1 0.0123(13) 0.0156(15) 0.0198(16) 0.0004(13) -0.0002(11) -0.0033(11)
Br2 0.02408(15) 0.02179(16) 0.02285(16) 0.00411(12) 0.00430(12) 0.01061(12)
Fe1 0.0242(2) 0.0159(2) 0.0253(2) 0.00484(18) 0.00799(18) 0.00400(17)
C51 0.0163(13) 0.0126(13) 0.0199(15) 0.0014(11) -0.0028(11) 0.0003(10)
C52 0.0258(15) 0.0182(15) 0.0229(16) 0.0006(13) 0.0007(12) 0.0048(12)
C53 0.052(2) 0.0257(18) 0.0181(17) -0.0007(14) 0.0028(15) 0.0134(16)
C54 0.048(2) 0.0227(17) 0.0183(17) -0.0004(13) -0.0104(15) 0.0072(15)
C55 0.0211(14) 0.0157(14) 0.0252(17) 0.0040(12) -0.0076(12) 0.0013(11)
C56 0.0278(17) 0.0151(16) 0.057(3) -0.0017(16) 0.0051(17) -0.0045(13)
C57 0.0259(18) 0.0220(19) 0.086(4) 0.010(2) 0.018(2) -0.0011(14)
C58 0.053(3) 0.030(2) 0.073(4) 0.020(2) 0.042(3) 0.0110(19)
C59 0.046(2) 0.0232(19) 0.049(3) 0.0173(18) 0.0155(19) 0.0101(17)
C60 0.0281(17) 0.0150(15) 0.045(2) 0.0017(15) 0.0107(15) 0.0031(13)

loop_
_atom_type_symbol
_atom_type_description
_atom_type_scat_dispersion_real
_atom_type_scat_dispersion_imag
_atom_type_scat_source
C C 0.0033 0.0016 'International Tables Vol C Tables 4.2.6.8 and 6.1.1.4'
H H 0.0000 0.0000 'International Tables Vol C Tables 4.2.6.8 and 6.1.1.4'
B B 0.0013 0.0007 'International Tables Vol C Tables 4.2.6.8 and 6.1.1.4'
P P 0.1023 0.0942 'International Tables Vol C Tables 4.2.6.8 and 6.1.1.4'
Fe Fe 0.3463 0.8444 'International Tables Vol C Tables 4.2.6.8 and 6.1.1.4'
Br Br -0.2901 2.4595 'International Tables Vol C Tables 4.2.6.8 and 6.1.1.4'
Pt Pt -1.7033 8.3905 'International Tables Vol C Tables 4.2.6.8 and 6.1.1.4'

loop_
_geom_angle_atom_site_label_1
_geom_angle_atom_site_label_2
_geom_angle_atom_site_label_3
_geom_angle
B1 Pt1 P1 92.32(9)
B1 Pt1 P2 172.54(10)
P1 Pt1 P2 87.62(3)
B1 Pt1 Br1 85.80(9)
P1 Pt1 Br1 176.99(2)
P2 Pt1 Br1 94.55(2)
C21 P1 C11 106.50(14)
C21 P1 C1 104.43(14)
C11 P1 C1 104.13(14)
C21 P1 Pt1 114.26(10)
C11 P1 Pt1 116.95(11)
C1 P1 Pt1 109.41(10)
C31 P2 C2 104.85(16)
C31 P2 C41 103.83(15)
C2 P2 C41 104.50(15)
C31 P2 Pt1 121.36(11)
C2 P2 Pt1 105.24(10)
C41 P2 Pt1 115.44(11)
C2 C1 P1 113.0(2)
C2 C1 H1A 109.0
P1 C1 H1A 109.0
C2 C1 H1B 109.0
P1 C1 H1B 109.0
H1A C1 H1B 107.8
C1 C2 P2 112.2(2)
C1 C2 H2A 109.2
P2 C2 H2A 109.2
C1 C2 H2B 109.2
P2 C2 H2B 109.2
H2A C2 H2B 107.9
C12 C11 C16 110.7(3)
C12 C11 P1 109.7(2)
C16 C11 P1 113.2(2)
C12 C11 H11A 107.6
C16 C11 H11A 107.6
P1 C11 H11A 107.6
C13 C12 C11 112.2(3)
C13 C12 H12A 109.2
C11 C12 H12A 109.2
C13 C12 H12B 109.2
C11 C12 H12B 109.2
H12A C12 H12B 107.9
C14 C13 C12 110.4(3)
C14 C13 H13A 109.6
C12 C13 H13A 109.6
C14 C13 H13B 109.6
C12 C13 H13B 109.6
H13A C13 H13B 108.1
C15 C14 C13 111.1(3)
C15 C14 H14A 109.4
C13 C14 H14A 109.4
C15 C14 H14B 109.4
C13 C14 H14B 109.4
H14A C14 H14B 108.0
C14 C15 C16 111.3(3)
C14 C15 H15A 109.4
C16 C15 H15A 109.4
C14 C15 H15B 109.4
C16 C15 H15B 109.4
H15A C15 H15B 108.0
C15 C16 C11 111.4(3)
C15 C16 H16A 109.3
C11 C16 H16A 109.3
C15 C16 H16B 109.3
C11 C16 H16B 109.3
H16A C16 H16B 108.0
C26 C21 C22 110.7(3)
C26 C21 P1 110.6(2)
C22 C21 P1 114.8(2)
C26 C21 H21A 106.8
C22 C21 H21A 106.8
P1 C21 H21A 106.8
C23 C22 C21 110.2(3)
C23 C22 H22A 109.6
C21 C22 H22A 109.6
C23 C22 H22B 109.6
C21 C22 H22B 109.6
H22A C22 H22B 108.1
C22 C23 C24 111.2(3)
C22 C23 H23A 109.4
C24 C23 H23A 109.4
C22 C23 H23B 109.4
C24 C23 H23B 109.4
H23A C23 H23B 108.0
C25 C24 C23 111.0(3)
C25 C24 H24A 109.4
C23 C24 H24A 109.4
C25 C24 H24B 109.4
C23 C24 H24B 109.4
H24A C24 H24B 108.0
C24 C25 C26 110.6(3)
C24 C25 H25A 109.5
C26 C25 H25A 109.5
C24 C25 H25B 109.5
C26 C25 H25B 109.5
H25A C25 H25B 108.1
C25 C26 C21 110.6(3)
C25 C26 H26A 109.5
C21 C26 H26A 109.5
C25 C26 H26B 109.5
C21 C26 H26B 109.5
H26A C26 H26B 108.1
C36 C31 C32 110.4(3)
C36 C31 P2 111.3(2)
C32 C31 P2 110.4(2)
C36 C31 H31A 108.2
C32 C31 H31A 108.2
P2 C31 H31A 108.2
C33 C32 C31 111.3(3)
C33 C32 H32A 109.4
C31 C32 H32A 109.4
C33 C32 H32B 109.4
C31 C32 H32B 109.4
H32A C32 H32B 108.0
C32 C33 C34 110.8(3)
C32 C33 H33A 109.5
C34 C33 H33A 109.5
C32 C33 H33B 109.5
C34 C33 H33B 109.5
H33A C33 H33B 108.1
C35 C34 C33 110.6(3)
C35 C34 H34A 109.5
C33 C34 H34A 109.5
C35 C34 H34B 109.5
C33 C34 H34B 109.5
H34A C34 H34B 108.1
C34 C35 C36 111.0(3)
C34 C35 H35A 109.4
C36 C35 H35A 109.4
C34 C35 H35B 109.4
C36 C35 H35B 109.4
H35A C35 H35B 108.0
C35 C36 C31 111.3(3)
C35 C36 H36A 109.4
C31 C36 H36A 109.4
C35 C36 H36B 109.4
C31 C36 H36B 109.4
H36A C36 H36B 108.0
C46 C41 C42 111.9(3)
C46 C41 P2 110.5(2)
C42 C41 P2 113.8(2)
C46 C41 H41A 106.8
C42 C41 H41A 106.8
P2 C41 H41A 106.8
C43 C42 C41 111.3(3)
C43 C42 H42A 109.4
C41 C42 H42A 109.4
C43 C42 H42B 109.4
C41 C42 H42B 109.4
H42A C42 H42B 108.0
C44 C43 C42 110.9(3)
C44 C43 H43A 109.4
C42 C43 H43A 109.4
C44 C43 H43B 109.4
C42 C43 H43B 109.4
H43A C43 H43B 108.0
C43 C44 C45 110.8(3)
C43 C44 H44A 109.5
C45 C44 H44A 109.5
C43 C44 H44B 109.5
C45 C44 H44B 109.5
H44A C44 H44B 108.1
C44 C45 C46 112.1(3)
C44 C45 H45A 109.2
C46 C45 H45A 109.2
C44 C45 H45B 109.2
C46 C45 H45B 109.2
H45A C45 H45B 107.9
C41 C46 C45 111.8(3)
C41 C46 H46A 109.2
C45 C46 H46A 109.2
C41 C46 H46B 109.2
C45 C46 H46B 109.2
H46A C46 H46B 107.9
C51 B1 Br2 113.7(2)
C51 B1 Pt1 125.0(2)
Br2 B1 Pt1 121.33(18)
C55 Fe1 C58 154.6(2)
C55 Fe1 C59 119.38(16)
C58 Fe1 C59 40.90(18)
C55 Fe1 C56 125.84(15)
C58 Fe1 C56 68.2(2)
C59 Fe1 C56 68.70(19)
C55 Fe1 C51 41.67(12)
C58 Fe1 C51 162.35(17)
C59 Fe1 C51 155.34(15)
C56 Fe1 C51 107.65(15)
C55 Fe1 C60 107.44(14)
C58 Fe1 C60 68.33(16)
C59 Fe1 C60 40.94(17)
C56 Fe1 C60 40.50(16)
C51 Fe1 C60 120.42(14)
C55 Fe1 C57 163.11(19)
C58 Fe1 C57 40.6(2)
C59 Fe1 C57 68.67(19)
C56 Fe1 C57 40.32(18)
C51 Fe1 C57 125.28(17)
C60 Fe1 C57 68.05(16)
C55 Fe1 C54 40.74(15)
C58 Fe1 C54 119.9(2)
C59 Fe1 C54 106.60(18)
C56 Fe1 C54 162.74(16)
C51 Fe1 C54 69.29(13)
C60 Fe1 C54 125.28(16)
C57 Fe1 C54 155.13(19)
C55 Fe1 C53 68.79(16)
C58 Fe1 C53 107.17(19)
C59 Fe1 C53 124.44(18)
C56 Fe1 C53 155.61(17)
C51 Fe1 C53 69.15(14)
C60 Fe1 C53 162.15(16)
C57 Fe1 C53 120.56(18)
C54 Fe1 C53 40.66(16)
C55 Fe1 C52 69.04(13)
C58 Fe1 C52 125.12(16)
C59 Fe1 C52 161.84(16)
C56 Fe1 C52 121.15(16)
C51 Fe1 C52 41.09(13)
C60 Fe1 C52 156.02(16)
C57 Fe1 C52 108.06(16)
C54 Fe1 C52 68.43(14)
C53 Fe1 C52 40.59(14)
C52 C51 C55 106.5(3)
C52 C51 B1 126.4(3)
C55 C51 B1 126.9(3)
C52 C51 Fe1 69.97(18)
C55 C51 Fe1 68.43(18)
B1 C51 Fe1 123.5(2)
C53 C52 C51 108.4(3)
C53 C52 Fe1 69.4(2)
C51 C52 Fe1 68.94(18)
C53 C52 H52A 125.8
C51 C52 H52A 125.8
Fe1 C52 H52A 127.4
C54 C53 C52 108.2(3)
C54 C53 Fe1 69.5(2)
C52 C53 Fe1 70.0(2)
C54 C53 H53A 125.9
C52 C53 H53A 125.9
Fe1 C53 H53A 126.2
C55 C54 C53 108.3(3)
C55 C54 Fe1 68.8(2)
C53 C54 Fe1 69.8(2)
C55 C54 H54A 125.9
C53 C54 H54A 125.9
Fe1 C54 H54A 127.1
C54 C55 C51 108.6(3)
C54 C55 Fe1 70.5(2)
C51 C55 Fe1 69.90(18)
C54 C55 H55A 125.7
C51 C55 H55A 125.7
Fe1 C55 H55A 125.5
C57 C56 C60 108.3(4)
C57 C56 Fe1 69.9(3)
C60 C56 Fe1 69.8(2)
C57 C56 H56A 125.9
C60 C56 H56A 125.9
Fe1 C56 H56A 126.0
C56 C57 C58 108.1(4)
C56 C57 Fe1 69.8(2)
C58 C57 Fe1 69.5(3)
C56 C57 H57A 125.9
C58 C57 H57A 125.9
Fe1 C57 H57A 126.4
C57 C58 C59 108.4(4)
C57 C58 Fe1 69.9(2)
C59 C58 Fe1 69.7(2)
C57 C58 H58A 125.8
C59 C58 H58A 125.8
Fe1 C58 H58A 126.2
C58 C59 C60 106.9(4)
C58 C59 Fe1 69.4(2)
C60 C59 Fe1 69.6(2)
C58 C59 H59A 126.5
C60 C59 H59A 126.6
Fe1 C59 H59A 125.9
C56 C60 C59 108.3(4)
C56 C60 Fe1 69.7(2)
C59 C60 Fe1 69.4(2)
C56 C60 H60A 125.9
C59 C60 H60A 125.9
Fe1 C60 H60A 126.6

loop_
_geom_bond_atom_site_label_1
_geom_bond_atom_site_label_2
_geom_bond_distance
Pt1 B1 2.044(3)
Pt1 P1 2.2165(7)
Pt1 P2 2.3716(8)
Pt1 Br1 2.4839(3)
P1 C21 1.833(3)
P1 C11 1.837(3)
P1 C1 1.847(3)
P2 C31 1.839(3)
P2 C2 1.843(3)
P2 C41 1.843(3)
C1 C2 1.539(4)
C1 H1A 0.9900
C1 H1B 0.9900
C2 H2A 0.9900
C2 H2B 0.9900
C11 C12 1.536(4)
C11 C16 1.536(4)
C11 H11A 1.0000
C12 C13 1.524(4)
C12 H12A 0.9900
C12 H12B 0.9900
C13 C14 1.523(5)
C13 H13A 0.9900
C13 H13B 0.9900
C14 C15 1.521(5)
C14 H14A 0.9900
C14 H14B 0.9900
C15 C16 1.529(4)
C15 H15A 0.9900
C15 H15B 0.9900
C16 H16A 0.9900
C16 H16B 0.9900
C21 C26 1.537(4)
C21 C22 1.538(4)
C21 H21A 1.0000
C22 C23 1.530(5)
C22 H22A 0.9900
C22 H22B 0.9900
C23 C24 1.530(5)
C23 H23A 0.9900
C23 H23B 0.9900
C24 C25 1.526(5)
C24 H24A 0.9900
C24 H24B 0.9900
C25 C26 1.526(5)
C25 H25A 0.9900
C25 H25B 0.9900
C26 H26A 0.9900
C26 H26B 0.9900
C31 C36 1.529(5)
C31 C32 1.538(5)
C31 H31A 1.0000
C32 C33 1.528(5)
C32 H32A 0.9900
C32 H32B 0.9900
C33 C34 1.530(6)
C33 H33A 0.9900
C33 H33B 0.9900
C34 C35 1.510(6)
C34 H34A 0.9900
C34 H34B 0.9900
C35 C36 1.526(5)
C35 H35A 0.9900
C35 H35B 0.9900
C36 H36A 0.9900
C36 H36B 0.9900
C41 C46 1.529(5)
C41 C42 1.534(4)
C41 H41A 1.0000
C42 C43 1.527(5)
C42 H42A 0.9900
C42 H42B 0.9900
C43 C44 1.504(6)
C43 H43A 0.9900
C43 H43B 0.9900
C44 C45 1.523(6)
C44 H44A 0.9900
C44 H44B 0.9900
C45 C46 1.534(5)
C45 H45A 0.9900
C45 H45B 0.9900
C46 H46A 0.9900
C46 H46B 0.9900
B1 C51 1.541(5)
B1 Br2 1.988(3)
Fe1 C55 2.024(3)
Fe1 C58 2.039(4)
Fe1 C59 2.041(4)
Fe1 C56 2.043(4)
Fe1 C51 2.043(3)
Fe1 C60 2.044(4)
Fe1 C57 2.045(4)
Fe1 C54 2.046(4)
Fe1 C53 2.051(4)
Fe1 C52 2.057(3)
C51 C52 1.439(4)
C51 C55 1.447(4)
C52 C53 1.425(5)
C52 H52A 0.9500
C53 C54 1.424(6)
C53 H53A 0.9500
C54 C55 1.417(5)
C54 H54A 0.9500
C55 H55A 0.9500
C56 C57 1.409(6)
C56 C60 1.415(6)
C56 H56A 0.9500
C57 C58 1.416(8)
C57 H57A 0.9500
C58 C59 1.425(6)
C58 H58A 0.9500
C59 C60 1.429(6)
C59 H59A 0.9500
C60 H60A 0.9500

loop_
_geom_torsion_atom_site_label_1
_geom_torsion_atom_site_label_2
_geom_torsion_atom_site_label_3
_geom_torsion_atom_site_label_4
_geom_torsion
B1 Pt1 P1 C21 -64.33(15)
P2 Pt1 P1 C21 123.13(11)
B1 Pt1 P1 C11 61.02(15)
P2 Pt1 P1 C11 -111.51(11)
B1 Pt1 P1 C1 179.02(15)
P2 Pt1 P1 C1 6.48(12)
P1 Pt1 P2 C31 -106.59(13)
P1 Pt1 P2 C2 11.90(12)
P1 Pt1 P2 C41 126.55(12)
C21 P1 C1 C2 -151.3(2)
C11 P1 C1 C2 97.1(2)
Pt1 P1 C1 C2 -28.6(3)
P1 C1 C2 P2 40.0(3)
C31 P2 C2 C1 96.8(2)
C41 P2 C2 C1 -154.3(2)
Pt1 P2 C2 C1 -32.3(3)
C21 P1 C11 C12 171.0(2)
C1 P1 C11 C12 -78.9(2)
Pt1 P1 C11 C12 41.9(2)
C21 P1 C11 C16 46.8(3)
C1 P1 C11 C16 156.8(2)
Pt1 P1 C11 C16 -82.4(2)
C16 C11 C12 C13 -54.2(4)
P1 C11 C12 C13 -179.9(2)
C11 C12 C13 C14 55.9(4)
C12 C13 C14 C15 -56.9(4)
C13 C14 C15 C16 57.0(4)
C14 C15 C16 C11 -55.3(4)
C12 C11 C16 C15 53.5(3)
P1 C11 C16 C15 177.2(2)
C11 P1 C21 C26 -175.6(2)
C1 P1 C21 C26 74.6(2)
Pt1 P1 C21 C26 -44.9(2)
C11 P1 C21 C22 58.4(2)
C1 P1 C21 C22 -51.5(2)
Pt1 P1 C21 C22 -170.94(18)
C26 C21 C22 C23 56.7(3)
P1 C21 C22 C23 -177.4(2)
C21 C22 C23 C24 -56.3(4)
C22 C23 C24 C25 56.6(4)
C23 C24 C25 C26 -56.8(4)
C24 C25 C26 C21 57.3(4)
C22 C21 C26 C25 -57.5(3)
P1 C21 C26 C25 174.2(2)
C2 P2 C31 C36 164.6(2)
C41 P2 C31 C36 55.2(3)
Pt1 P2 C31 C36 -76.7(2)
C2 P2 C31 C32 -72.3(3)
C41 P2 C31 C32 178.3(2)
Pt1 P2 C31 C32 46.4(3)
C36 C31 C32 C33 -54.8(4)
P2 C31 C32 C33 -178.3(2)
C31 C32 C33 C34 55.8(4)
C32 C33 C34 C35 -57.1(4)
C33 C34 C35 C36 57.6(4)
C34 C35 C36 C31 -57.1(4)
C32 C31 C36 C35 55.2(4)
P2 C31 C36 C35 178.2(2)
C31 P2 C41 C46 -178.3(2)
C2 P2 C41 C46 72.0(3)
Pt1 P2 C41 C46 -43.0(3)
C31 P2 C41 C42 54.9(3)
C2 P2 C41 C42 -54.7(3)
Pt1 P2 C41 C42 -169.8(2)
C46 C41 C42 C43 53.4(4)
P2 C41 C42 C43 179.4(2)
C41 C42 C43 C44 -57.1(4)
C42 C43 C44 C45 58.1(4)
C43 C44 C45 C46 -55.9(4)
C42 C41 C46 C45 -50.9(4)
P2 C41 C46 C45 -178.7(3)
C44 C45 C46 C41 52.3(4)
P1 Pt1 B1 C51 -102.9(3)
Br1 Pt1 B1 C51 79.5(3)
P1 Pt1 B1 Br2 76.51(17)
Br1 Pt1 B1 Br2 -101.13(17)
Br2 B1 C51 C52 154.9(3)
Pt1 B1 C51 C52 -25.6(4)
Br2 B1 C51 C55 -20.7(4)
Pt1 B1 C51 C55 158.7(3)
Br2 B1 C51 Fe1 66.2(3)
Pt1 B1 C51 Fe1 -114.4(2)
C55 Fe1 C51 C52 118.0(3)
C58 Fe1 C51 C52 -44.2(7)
C59 Fe1 C51 C52 165.3(4)
C56 Fe1 C51 C52 -117.5(2)
C60 Fe1 C51 C52 -159.9(2)
C57 Fe1 C51 C52 -76.5(3)
C54 Fe1 C51 C52 80.5(2)
C53 Fe1 C51 C52 36.9(2)
C58 Fe1 C51 C55 -162.2(6)
C59 Fe1 C51 C55 47.3(5)
C56 Fe1 C51 C55 124.5(2)
C60 Fe1 C51 C55 82.1(2)
C57 Fe1 C51 C55 165.5(2)
C54 Fe1 C51 C55 -37.5(2)
C53 Fe1 C51 C55 -81.1(2)
C52 Fe1 C51 C55 -118.0(3)
C55 Fe1 C51 B1 -120.9(3)
C58 Fe1 C51 B1 76.9(7)
C59 Fe1 C51 B1 -73.6(5)
C56 Fe1 C51 B1 3.7(3)
C60 Fe1 C51 B1 -38.7(3)
C57 Fe1 C51 B1 44.6(3)
C54 Fe1 C51 B1 -158.4(3)
C53 Fe1 C51 B1 158.0(3)
C52 Fe1 C51 B1 121.1(3)
C55 C51 C52 C53 0.6(4)
B1 C51 C52 C53 -175.8(3)
Fe1 C51 C52 C53 -58.3(3)
C55 C51 C52 Fe1 58.9(2)
B1 C51 C52 Fe1 -117.5(3)
C55 Fe1 C52 C53 81.5(2)
C58 Fe1 C52 C53 -74.6(3)
C59 Fe1 C52 C53 -39.7(6)
C56 Fe1 C52 C53 -158.5(2)
C51 Fe1 C52 C53 120.4(3)
C60 Fe1 C52 C53 167.4(3)
C57 Fe1 C52 C53 -116.2(3)
C54 Fe1 C52 C53 37.6(2)
C55 Fe1 C52 C51 -38.94(18)
C58 Fe1 C52 C51 165.0(3)
C59 Fe1 C52 C51 -160.1(5)
C56 Fe1 C52 C51 81.1(2)
C60 Fe1 C52 C51 47.0(4)
C57 Fe1 C52 C51 123.4(2)
C54 Fe1 C52 C51 -82.8(2)
C53 Fe1 C52 C51 -120.4(3)
C51 C52 C53 C54 -1.2(4)
Fe1 C52 C53 C54 -59.2(3)
C51 C52 C53 Fe1 58.0(2)
C55 Fe1 C53 C54 37.3(2)
C58 Fe1 C53 C54 -116.2(3)
C59 Fe1 C53 C54 -74.5(3)
C56 Fe1 C53 C54 169.0(4)
C51 Fe1 C53 C54 82.1(2)
C60 Fe1 C53 C54 -43.7(6)
C57 Fe1 C53 C54 -158.4(3)
C52 Fe1 C53 C54 119.4(3)
C55 Fe1 C53 C52 -82.1(2)
C58 Fe1 C53 C52 124.4(3)
C59 Fe1 C53 C52 166.0(2)
C56 Fe1 C53 C52 49.5(5)
C51 Fe1 C53 C52 -37.3(2)
C60 Fe1 C53 C52 -163.1(4)
C57 Fe1 C53 C52 82.2(3)
C54 Fe1 C53 C52 -119.4(3)
C52 C53 C54 C55 1.3(4)
Fe1 C53 C54 C55 -58.2(3)
C52 C53 C54 Fe1 59.5(3)
C58 Fe1 C54 C55 -158.4(2)
C59 Fe1 C54 C55 -116.0(2)
C56 Fe1 C54 C55 -44.5(6)
C51 Fe1 C54 C55 38.31(18)
C60 Fe1 C54 C55 -75.0(2)
C57 Fe1 C54 C55 169.0(4)
C53 Fe1 C54 C55 120.0(3)
C52 Fe1 C54 C55 82.5(2)
C55 Fe1 C54 C53 -120.0(3)
C58 Fe1 C54 C53 81.6(3)
C59 Fe1 C54 C53 124.0(2)
C56 Fe1 C54 C53 -164.6(5)
C51 Fe1 C54 C53 -81.7(2)
C60 Fe1 C54 C53 165.0(2)
C57 Fe1 C54 C53 49.0(5)
C52 Fe1 C54 C53 -37.5(2)
C53 C54 C55 C51 -0.9(4)
Fe1 C54 C55 C51 -59.8(2)
C53 C54 C55 Fe1 58.8(3)
C52 C51 C55 C54 0.2(4)
B1 C51 C55 C54 176.6(3)
Fe1 C51 C55 C54 60.1(2)
C52 C51 C55 Fe1 -59.9(2)
B1 C51 C55 Fe1 116.5(3)
C58 Fe1 C55 C54 48.2(4)
C59 Fe1 C55 C54 81.3(3)
C56 Fe1 C55 C54 165.1(2)
C51 Fe1 C55 C54 -119.3(3)
C60 Fe1 C55 C54 124.3(2)
C57 Fe1 C55 C54 -164.0(5)
C53 Fe1 C55 C54 -37.2(2)
C52 Fe1 C55 C54 -80.9(2)
C58 Fe1 C55 C51 167.5(4)
C59 Fe1 C55 C51 -159.4(2)
C56 Fe1 C55 C51 -75.6(2)
C60 Fe1 C55 C51 -116.4(2)
C57 Fe1 C55 C51 -44.7(6)
C54 Fe1 C55 C51 119.3(3)
C53 Fe1 C55 C51 82.1(2)
C52 Fe1 C55 C51 38.41(19)
C55 Fe1 C56 C57 166.7(2)
C58 Fe1 C56 C57 -37.6(3)
C59 Fe1 C56 C57 -81.7(3)
C51 Fe1 C56 C57 124.2(3)
C60 Fe1 C56 C57 -119.4(4)
C54 Fe1 C56 C57 -158.9(5)
C53 Fe1 C56 C57 45.9(5)
C52 Fe1 C56 C57 81.2(3)
C55 Fe1 C56 C60 -74.0(3)
C58 Fe1 C56 C60 81.8(3)
C59 Fe1 C56 C60 37.6(2)
C51 Fe1 C56 C60 -116.5(2)
C57 Fe1 C56 C60 119.4(4)
C54 Fe1 C56 C60 -39.6(7)
C53 Fe1 C56 C60 165.2(3)
C52 Fe1 C56 C60 -159.4(2)
C60 C56 C57 C58 -0.4(5)
Fe1 C56 C57 C58 59.1(3)
C60 C56 C57 Fe1 -59.5(3)
C55 Fe1 C57 C56 -40.0(6)
C58 Fe1 C57 C56 119.5(4)
C59 Fe1 C57 C56 81.8(3)
C51 Fe1 C57 C56 -74.9(3)
C60 Fe1 C57 C56 37.6(3)
C54 Fe1 C57 C56 165.3(3)
C53 Fe1 C57 C56 -159.9(2)
C52 Fe1 C57 C56 -117.2(3)
C55 Fe1 C57 C58 -159.4(5)
C59 Fe1 C57 C58 -37.7(3)
C56 Fe1 C57 C58 -119.5(4)
C51 Fe1 C57 C58 165.6(2)
C60 Fe1 C57 C58 -81.9(3)
C54 Fe1 C57 C58 45.8(5)
C53 Fe1 C57 C58 80.7(3)
C52 Fe1 C57 C58 123.3(2)
C56 C57 C58 C59 0.0(5)
Fe1 C57 C58 C59 59.2(3)
C56 C57 C58 Fe1 -59.3(3)
C55 Fe1 C58 C57 166.2(3)
C59 Fe1 C58 C57 119.6(4)
C56 Fe1 C58 C57 37.4(3)
C51 Fe1 C58 C57 -42.1(7)
C60 Fe1 C58 C57 81.1(3)
C54 Fe1 C58 C57 -159.6(2)
C53 Fe1 C58 C57 -117.2(3)
C52 Fe1 C58 C57 -76.2(3)
C55 Fe1 C58 C59 46.6(6)
C56 Fe1 C58 C59 -82.2(3)
C51 Fe1 C58 C59 -161.7(5)
C60 Fe1 C58 C59 -38.5(3)
C57 Fe1 C58 C59 -119.6(4)
C54 Fe1 C58 C59 80.8(3)
C53 Fe1 C58 C59 123.2(3)
C52 Fe1 C58 C59 164.2(3)
C57 C58 C59 C60 0.4(5)
Fe1 C58 C59 C60 59.9(3)
C57 C58 C59 Fe1 -59.4(3)
C55 Fe1 C59 C58 -159.1(3)
C56 Fe1 C59 C58 80.8(3)
C51 Fe1 C59 C58 166.8(4)
C60 Fe1 C59 C58 118.1(4)
C57 Fe1 C59 C58 37.4(3)
C54 Fe1 C59 C58 -116.8(3)
C53 Fe1 C59 C58 -75.8(4)
C52 Fe1 C59 C58 -45.5(7)
C55 Fe1 C59 C60 82.9(3)
C58 Fe1 C59 C60 -118.1(4)
C56 Fe1 C59 C60 -37.2(2)
C51 Fe1 C59 C60 48.8(5)
C57 Fe1 C59 C60 -80.7(3)
C54 Fe1 C59 C60 125.2(3)
C53 Fe1 C59 C60 166.1(2)
C52 Fe1 C59 C60 -163.6(5)
C57 C56 C60 C59 0.7(4)
Fe1 C56 C60 C59 -58.9(3)
C57 C56 C60 Fe1 59.6(3)
C58 C59 C60 C56 -0.7(4)
Fe1 C59 C60 C56 59.0(3)
C58 C59 C60 Fe1 -59.7(3)
C55 Fe1 C60 C56 125.3(2)
C58 Fe1 C60 C56 -81.3(3)
C59 Fe1 C60 C56 -119.7(3)
C51 Fe1 C60 C56 81.6(3)
C57 Fe1 C60 C56 -37.4(3)
C54 Fe1 C60 C56 166.6(2)
C53 Fe1 C60 C56 -159.9(5)
C52 Fe1 C60 C56 47.8(4)
C55 Fe1 C60 C59 -115.0(3)
C58 Fe1 C60 C59 38.4(3)
C56 Fe1 C60 C59 119.7(3)
C51 Fe1 C60 C59 -158.7(2)
C57 Fe1 C60 C59 82.3(3)
C54 Fe1 C60 C59 -73.6(3)
C53 Fe1 C60 C59 -40.2(6)
C52 Fe1 C60 C59 167.5(3)
